data_2218574
loop_
_publ_author_name
'Tu, Qidong'
'Fan, Congbin'
'Liu, Gang'
'Li, Min'
'Ng, Seik Weng'

_publ_section_title 3,3,4,4,5,5-Hexafluoro-1,2-bis(5-formyl-2-methylsulfanyl-3-thienyl)cyclopent-1-ene
_journal_coeditor_code XU2419
_journal_issue 6
_journal_name_full 'Acta Crystallographica Section E'
_journal_page_first o1007
_journal_paper_doi 10.1107/S1600536808012695
_journal_volume 64
_journal_year 2008
_chemical_formula_iupac 'C17 H10 F6 O2 S4'
_chemical_formula_moiety 'C17 H10 F6 O2 S4'
_chemical_formula_sum 'C17 H10 F6 O2 S4'
_chemical_formula_weight 488.49
_chemical_name_systematic
;
3,3,4,4,5,5-Hexafluoro-1,2-bis(5-formyl-2-methylsulfanyl-3-thienyl)cyclopent-
1-ene
;
_space_group_IT_number 14
_symmetry_cell_setting monoclinic
_symmetry_space_group_name_Hall '-P 2ybc'
_symmetry_space_group_name_H-M 'P 1 21/c 1'
_atom_sites_solution_hydrogens geom
_atom_sites_solution_primary direct
_atom_sites_solution_secondary difmap
_audit_creation_method SHELXL-97
_cell_angle_alpha 90.00
_cell_angle_beta 93.4070(10)
_cell_angle_gamma 90.00
_cell_formula_units_Z 4
_cell_length_a 10.7640(8)
_cell_length_b 11.8807(9)
_cell_length_c 15.4860(10)
_cell_measurement_reflns_used 5293
_cell_measurement_temperature 291(2)
_cell_measurement_theta_max 28.2
_cell_measurement_theta_min 2.6
_cell_volume 1976.9(2)
_computing_cell_refinement 'SAINT (Bruker, 2004)'
_computing_data_collection 'APEX2 (Bruker, 2004)'
_computing_data_reduction 'SAINT (Bruker, 2004)'
_computing_molecular_graphics 'X-SEED (Barbour, 2001)'
_computing_publication_material 'publCIF (Westrip, 2008)'
_computing_structure_refinement 'SHELXL97 (Sheldrick, 2008)'
_computing_structure_solution 'SHELXS97 (Sheldrick, 2008)'
_diffrn_ambient_temperature 291(2)
_diffrn_measured_fraction_theta_full 0.990
_diffrn_measured_fraction_theta_max 0.990
_diffrn_measurement_device_type 'Bruker APEXII'
_diffrn_measurement_method '\f and \w'
_diffrn_radiation_monochromator graphite
_diffrn_radiation_source 'fine-focus sealed tube'
_diffrn_radiation_type MoK\a
_diffrn_radiation_wavelength 0.71073
_diffrn_reflns_av_R_equivalents 0.0174
_diffrn_reflns_av_sigmaI/netI 0.0197
_diffrn_reflns_limit_h_max 13
_diffrn_reflns_limit_h_min -13
_diffrn_reflns_limit_k_max 15
_diffrn_reflns_limit_k_min -15
_diffrn_reflns_limit_l_max 19
_diffrn_reflns_limit_l_min -20
_diffrn_reflns_number 12872
_diffrn_reflns_theta_full 27.49
_diffrn_reflns_theta_max 27.49
_diffrn_reflns_theta_min 2.56
_diffrn_standards_decay_% 0
_diffrn_standards_interval_count 0
_diffrn_standards_interval_time 0
_diffrn_standards_number 0
_exptl_absorpt_coefficient_mu 0.547
_exptl_absorpt_correction_T_max 0.858
_exptl_absorpt_correction_T_min 0.830
_exptl_absorpt_correction_type multi-scan
_exptl_absorpt_process_details '(SADABS; Sheldrick, 1996)'
_exptl_crystal_colour Yellow
_exptl_crystal_density_diffrn 1.641
_exptl_crystal_density_method 'not measured'
_exptl_crystal_description Block
_exptl_crystal_F_000 984
_exptl_crystal_size_max 0.38
_exptl_crystal_size_mid 0.29
_exptl_crystal_size_min 0.28
_refine_diff_density_max 1.276
_refine_diff_density_min -0.698
_refine_ls_extinction_method none
_refine_ls_goodness_of_fit_ref 1.032
_refine_ls_hydrogen_treatment constr
_refine_ls_matrix_type full
_refine_ls_number_parameters 292
_refine_ls_number_reflns 4488
_refine_ls_number_restraints 32
_refine_ls_restrained_S_all 1.050
_refine_ls_R_factor_all 0.0593
_refine_ls_R_factor_gt 0.0481
_refine_ls_shift/su_max 0.001
_refine_ls_shift/su_mean 0.000
_refine_ls_structure_factor_coef Fsqd
_refine_ls_weighting_details 'calc w=1/[\s^2^(Fo^2^)+(0.0719P)^2^+1.6843P] where P=(Fo^2^+2Fc^2^)/3'
_refine_ls_weighting_scheme calc
_refine_ls_wR_factor_gt 0.1297
_refine_ls_wR_factor_ref 0.1402
_reflns_number_gt 3623
_reflns_number_total 4488
_reflns_threshold_expression I>2\s(I)
_cod_data_source_file xu2419.cif
_cod_data_source_block I
_cod_depositor_comments
;
The following automatic conversions were performed:
'_symmetry_cell_setting' value 'Monoclinic' changed to 'monoclinic'
according to '/home/saulius/struct/CIF-dictionaries/cif_core.dic'
dictionary named 'cif_core.dic' version 2.4.1 from
2010-06-29.

'_exptl_absorpt_correction_type' value 'Multi-scan' changed
to 'multi-scan' according to
'/home/saulius/struct/CIF-dictionaries/cif_core.dic' dictionary named
'cif_core.dic' version 2.4.1 from 2010-06-29.

Automatic conversion script
Id: cif_fix_enum 1527 2010-12-29 10:47:43Z saulius 

The following automatic conversions were performed:

'_symmetry_cell_setting' value 'Monoclinic' changed to 'monoclinic'
according to /home/saulius/struct/CIF-dictionaries/cif_core.dic
dictionary named 'cif_core.dic' version 2.4.1 from
2010-06-29.

'_exptl_absorpt_correction_type' value 'Multi-scan'
changed to 'multi-scan' according to
/home/saulius/struct/CIF-dictionaries/cif_core.dic dictionary named
'cif_core.dic' version 2.4.1 from 2010-06-29.

Automatic conversion script
Id: cif_fix_values 1715 2011-07-08 13:25:40Z adriana 
;
_cod_original_sg_symbol_H-M 'P 21/c'
_cod_database_code 2218574
_cod_database_fobs_code 2218574

loop_
_symmetry_equiv_pos_as_xyz
'x, y, z'
'-x, y+1/2, -z+1/2'
'-x, -y, -z'
'x, -y-1/2, z-1/2'

loop_
_atom_site_type_symbol
_atom_site_label
_atom_site_fract_x
_atom_site_fract_y
_atom_site_fract_z
_atom_site_U_iso_or_equiv
_atom_site_adp_type
_atom_site_calc_flag
_atom_site_refinement_flags
_atom_site_occupancy
_atom_site_disorder_assembly
_atom_site_disorder_group
S S1 0.85945(7) 0.33347(7) 0.64145(5) 0.0517(2) Uani d . 1 . .
S S2 0.88965(7) -0.05788(6) 0.39840(5) 0.0492(2) Uani d . 1 A .
S S3 0.71640(7) 0.12007(6) 0.59914(4) 0.0464(2) Uani d . 1 . .
S S4 0.91715(7) 0.19624(6) 0.38742(5) 0.04583(19) Uani d . 1 . .
F F1 0.56368(19) 0.45268(16) 0.37042(15) 0.0697(6) Uani d . 1 A .
F F2 0.4537(2) 0.3805(2) 0.46758(14) 0.0746(6) Uani d . 1 A .
F F3 0.3300(2) 0.3052(3) 0.3266(3) 0.0812(12) Uani d PD 0.810(5) A 1
F F4 0.4907(3) 0.3241(2) 0.25152(15) 0.0715(10) Uani d PD 0.810(5) A 1
F F5 0.4988(3) 0.1142(3) 0.26891(18) 0.1259(13) Uani d . 1 A .
F F6 0.4066(2) 0.1119(2) 0.3863(2) 0.1093(11) Uani d . 1 A .
O O1 0.9727(3) 0.5672(2) 0.66318(18) 0.0827(9) Uani d . 1 . .
O O2 0.8080(3) -0.3083(2) 0.4030(3) 0.0962(10) Uani d . 1 . .
C C1 0.8505(3) 0.4474(2) 0.5720(2) 0.0494(7) Uani d . 1 . .
C C2 0.7748(3) 0.4263(2) 0.49994(19) 0.0442(6) Uani d . 1 . .
H H2 0.7594 0.4784 0.4557 0.053 Uiso calc R 1 . .
C C3 0.7220(2) 0.3165(2) 0.49939(16) 0.0371(5) Uani d . 1 . .
C C4 0.7605(2) 0.2565(2) 0.57284(16) 0.0377(5) Uani d . 1 . .
C C5 0.6309(2) 0.2760(2) 0.43218(15) 0.0356(5) Uani d D 1 A .
C C6 0.5253(2) 0.3536(2) 0.40199(18) 0.0431(6) Uani d D 1 . .
C C7 0.4524(3) 0.2905(4) 0.3281(3) 0.0486(11) Uani d PD 0.810(5) A 1
C C8 0.4951(3) 0.1683(2) 0.3416(2) 0.0504(7) Uani d D 1 . .
C C9 0.6167(2) 0.1729(2) 0.39523(16) 0.0358(5) Uani d D 1 A .
C C10 0.6979(2) 0.0740(2) 0.39929(16) 0.0364(5) Uani d . 1 . .
C C11 0.8271(2) 0.0761(2) 0.39533(16) 0.0376(5) Uani d . 1 A .
C C12 0.7434(3) -0.1179(2) 0.40298(19) 0.0461(6) Uani d . 1 . .
C C13 0.6523(3) -0.0383(2) 0.40251(17) 0.0420(6) Uani d . 1 A .
H H13 0.5682 -0.0557 0.4041 0.050 Uiso calc R 1 . .
C C14 0.9139(3) 0.5520(3) 0.5951(2) 0.0642(9) Uani d . 1 . .
H H14 0.9091 0.6106 0.5552 0.077 Uiso calc R 1 . .
C C15 0.7257(4) -0.2395(3) 0.4026(2) 0.0620(9) Uani d . 1 A .
H H15 0.6444 -0.2661 0.4020 0.074 Uiso calc R 1 . .
C C16 0.7725(3) 0.1094(3) 0.71059(18) 0.0535(7) Uani d . 1 . .
H H16A 0.8616 0.1157 0.7146 0.080 Uiso calc R 1 . .
H H16B 0.7485 0.0380 0.7334 0.080 Uiso calc R 1 . .
H H16C 0.7373 0.1689 0.7433 0.080 Uiso calc R 1 . .
C C17 1.0583(3) 0.1414(3) 0.3464(2) 0.0593(8) Uani d . 1 . .
H H17A 1.1026 0.0985 0.3908 0.089 Uiso calc R 1 . .
H H17B 1.1095 0.2026 0.3292 0.089 Uiso calc R 1 . .
H H17C 1.0380 0.0939 0.2975 0.089 Uiso calc R 1 . .
F F3' 0.3375(10) 0.2469(12) 0.4024(8) 0.081(4) Uani d PDU 0.190(5) A 2
F F4' 0.3867(17) 0.3304(12) 0.2800(9) 0.090(5) Uani d PDU 0.190(5) A 2
C C7' 0.4250(7) 0.2804(7) 0.3523(7) 0.050(6) Uani d PDU 0.190(5) A 2

loop_
_atom_site_aniso_label
_atom_site_aniso_U_11
_atom_site_aniso_U_22
_atom_site_aniso_U_33
_atom_site_aniso_U_12
_atom_site_aniso_U_13
_atom_site_aniso_U_23
S1 0.0604(5) 0.0470(4) 0.0453(4) -0.0169(3) -0.0169(3) -0.0005(3)
S2 0.0508(4) 0.0352(4) 0.0612(5) 0.0014(3) -0.0004(3) 0.0031(3)
S3 0.0593(4) 0.0397(4) 0.0387(3) -0.0147(3) -0.0086(3) 0.0039(3)
S4 0.0410(4) 0.0356(3) 0.0608(4) -0.0068(3) 0.0023(3) -0.0021(3)
F1 0.0693(12) 0.0492(10) 0.0876(14) -0.0059(9) -0.0189(10) 0.0269(10)
F2 0.0707(13) 0.0872(16) 0.0671(12) 0.0286(11) 0.0134(10) -0.0040(11)
F3 0.0335(13) 0.0724(19) 0.134(3) 0.0019(12) -0.0234(15) -0.0018(19)
F4 0.086(2) 0.0789(18) 0.0469(13) -0.0162(15) -0.0187(12) 0.0168(12)
F5 0.129(2) 0.140(2) 0.0991(19) 0.062(2) -0.0753(17) -0.0722(19)
F6 0.0586(13) 0.0851(17) 0.180(3) -0.0356(12) -0.0303(16) 0.0536(18)
O1 0.100(2) 0.0659(16) 0.0777(17) -0.0379(15) -0.0308(15) -0.0051(13)
O2 0.102(2) 0.0389(13) 0.147(3) 0.0066(14) 0.004(2) 0.0123(16)
C1 0.0559(17) 0.0376(14) 0.0532(16) -0.0134(12) -0.0079(13) -0.0022(12)
C2 0.0512(16) 0.0328(13) 0.0474(15) -0.0053(11) -0.0067(12) 0.0013(11)
C3 0.0411(13) 0.0315(12) 0.0381(12) -0.0041(10) -0.0035(10) -0.0036(10)
C4 0.0403(13) 0.0349(12) 0.0375(12) -0.0070(10) -0.0034(10) -0.0034(10)
C5 0.0357(12) 0.0345(12) 0.0361(12) -0.0035(10) -0.0019(9) 0.0020(10)
C6 0.0421(14) 0.0399(14) 0.0469(15) 0.0008(11) -0.0008(11) 0.0027(11)
C7 0.0330(18) 0.057(2) 0.054(3) -0.0033(17) -0.007(2) 0.0045(19)
C8 0.0456(16) 0.0448(15) 0.0584(17) -0.0084(12) -0.0162(13) -0.0051(13)
C9 0.0360(12) 0.0358(12) 0.0350(12) -0.0067(10) -0.0037(9) 0.0002(10)
C10 0.0432(14) 0.0316(12) 0.0334(12) -0.0063(10) -0.0047(10) -0.0013(9)
C11 0.0428(14) 0.0331(12) 0.0364(12) -0.0040(10) -0.0038(10) -0.0006(10)
C12 0.0565(17) 0.0343(13) 0.0468(15) -0.0083(12) -0.0022(12) 0.0022(11)
C13 0.0467(15) 0.0362(13) 0.0424(14) -0.0100(11) -0.0044(11) -0.0010(11)
C14 0.076(2) 0.0452(17) 0.069(2) -0.0222(16) -0.0169(17) -0.0023(15)
C15 0.080(2) 0.0343(15) 0.070(2) -0.0059(15) -0.0033(17) 0.0079(14)
C16 0.0669(19) 0.0532(17) 0.0394(14) -0.0042(15) -0.0055(13) 0.0047(13)
C17 0.0416(16) 0.0531(18) 0.084(2) -0.0022(13) 0.0075(15) 0.0001(16)
F3' 0.048(5) 0.102(8) 0.093(8) -0.017(5) 0.007(5) -0.019(6)
F4' 0.083(9) 0.094(8) 0.086(7) 0.014(7) -0.043(7) 0.001(6)
C7' 0.057(10) 0.053(8) 0.038(8) -0.001(7) -0.002(7) 0.014(6)

loop_
_atom_type_symbol
_atom_type_description
_atom_type_scat_dispersion_real
_atom_type_scat_dispersion_imag
_atom_type_scat_source
C C 0.0033 0.0016 'International Tables Vol C Tables 4.2.6.8 and 6.1.1.4'
H H 0.0000 0.0000 'International Tables Vol C Tables 4.2.6.8 and 6.1.1.4'
O O 0.0106 0.0060 'International Tables Vol C Tables 4.2.6.8 and 6.1.1.4'
F F 0.0171 0.0103 'International Tables Vol C Tables 4.2.6.8 and 6.1.1.4'
S S 0.1246 0.1234 'International Tables Vol C Tables 4.2.6.8 and 6.1.1.4'

loop_
_geom_angle_atom_site_label_1
_geom_angle_atom_site_label_2
_geom_angle_atom_site_label_3
_geom_angle
C4 S1 C1 91.26(13)
C11 S2 C12 91.55(13)
C4 S3 C16 102.05(14)
C11 S4 C17 102.34(14)
C2 C1 C14 127.4(3)
C2 C1 S1 112.0(2)
C14 C1 S1 120.6(2)
C1 C2 C3 113.1(2)
C1 C2 H2 123.5
C3 C2 H2 123.5
C4 C3 C2 111.5(2)
C4 C3 C5 124.7(2)
C2 C3 C5 123.7(2)
C3 C4 S1 112.20(19)
C3 C4 S3 126.69(19)
S1 C4 S3 121.10(15)
C9 C5 C3 130.4(2)
C9 C5 C6 110.8(2)
C3 C5 C6 118.5(2)
F1 C6 F2 105.5(2)
F1 C6 C5 113.7(2)
F2 C6 C5 111.3(2)
F1 C6 C7 107.9(3)
F2 C6 C7 112.7(3)
C5 C6 C7 105.8(2)
F1 C6 C7' 121.9(4)
F2 C6 C7' 95.4(4)
C5 C6 C7' 107.4(3)
F3 C7 F4 107.7(3)
F3 C7 C8 114.6(3)
F4 C7 C8 107.3(3)
F3 C7 C6 114.1(4)
F4 C7 C6 110.1(3)
C8 C7 C6 102.9(2)
F5 C8 F6 104.6(3)
F5 C8 C9 115.2(3)
F6 C8 C9 110.0(2)
F5 C8 C7 112.0(3)
F6 C8 C7 108.5(3)
C9 C8 C7 106.5(2)
F5 C8 C7' 124.0(4)
F6 C8 C7' 90.5(5)
C9 C8 C7' 108.8(3)
C5 C9 C10 130.9(2)
C5 C9 C8 109.7(2)
C10 C9 C8 119.3(2)
C11 C10 C13 111.4(2)
C11 C10 C9 125.3(2)
C13 C10 C9 123.3(2)
C10 C11 S2 111.69(19)
C10 C11 S4 125.5(2)
S2 C11 S4 122.82(16)
C13 C12 C15 126.5(3)
C13 C12 S2 111.7(2)
C15 C12 S2 121.8(3)
C12 C13 C10 113.7(2)
C12 C13 H13 123.2
C10 C13 H13 123.2
O1 C14 C1 123.8(3)
O1 C14 H14 118.1
C1 C14 H14 118.1
O2 C15 C12 125.2(4)
O2 C15 H15 117.4
C12 C15 H15 117.4
S3 C16 H16A 109.5
S3 C16 H16B 109.5
H16A C16 H16B 109.5
S3 C16 H16C 109.5
H16A C16 H16C 109.5
H16B C16 H16C 109.5
S4 C17 H17A 109.5
S4 C17 H17B 109.5
H17A C17 H17B 109.5
S4 C17 H17C 109.5
H17A C17 H17C 109.5
H17B C17 H17C 109.5
F4' C7' F3' 116.1(12)
F4' C7' C8 115.4(10)
F3' C7' C8 100.0(8)
F4' C7' C6 110.0(9)
F3' C7' C6 112.1(8)
C8 C7' C6 101.9(4)

loop_
_geom_bond_atom_site_label_1
_geom_bond_atom_site_label_2
_geom_bond_distance
S1 C4 1.722(2)
S1 C1 1.728(3)
S2 C11 1.728(3)
S2 C12 1.734(3)
S3 C4 1.744(3)
S3 C16 1.799(3)
S4 C11 1.734(3)
S4 C17 1.803(3)
F1 C6 1.349(3)
F2 C6 1.349(3)
F3 C7 1.329(4)
F4 C7 1.339(5)
F5 C8 1.298(4)
F6 C8 1.384(4)
O1 C14 1.211(4)
O2 C15 1.205(4)
C1 C2 1.364(4)
C1 C14 1.453(4)
C2 C3 1.423(3)
C2 H2 0.9300
C3 C4 1.385(4)
C3 C5 1.468(3)
C5 C9 1.356(3)
C5 C6 1.516(4)
C6 C7 1.543(4)
C6 C7' 1.554(8)
C7 C8 1.534(5)
C8 C9 1.509(4)
C8 C7' 1.545(8)
C9 C10 1.463(4)
C10 C11 1.397(4)
C10 C13 1.424(3)
C12 C13 1.362(4)
C12 C15 1.456(4)
C13 H13 0.9300
C14 H14 0.9300
C15 H15 0.9300
C16 H16A 0.9600
C16 H16B 0.9600
C16 H16C 0.9600
C17 H17A 0.9600
C17 H17B 0.9600
C17 H17C 0.9600
F3' C7' 1.317(8)
F4' C7' 1.313(8)

loop_
_geom_torsion_atom_site_label_1
_geom_torsion_atom_site_label_2
_geom_torsion_atom_site_label_3
_geom_torsion_atom_site_label_4
_geom_torsion
C4 S1 C1 C2 0.1(3)
C4 S1 C1 C14 177.1(3)
C14 C1 C2 C3 -176.8(3)
S1 C1 C2 C3 0.0(4)
C1 C2 C3 C4 -0.1(4)
C1 C2 C3 C5 175.6(3)
C2 C3 C4 S1 0.1(3)
C5 C3 C4 S1 -175.5(2)
C2 C3 C4 S3 178.9(2)
C5 C3 C4 S3 3.2(4)
C1 S1 C4 C3 -0.1(2)
C1 S1 C4 S3 -178.93(19)
C16 S3 C4 C3 -167.9(3)
C16 S3 C4 S1 10.8(2)
C4 C3 C5 C9 -41.9(4)
C2 C3 C5 C9 142.9(3)
C4 C3 C5 C6 131.4(3)
C2 C3 C5 C6 -43.8(4)
C9 C5 C6 F1 -127.5(3)
C3 C5 C6 F1 58.0(3)
C9 C5 C6 F2 113.5(3)
C3 C5 C6 F2 -61.0(3)
C9 C5 C6 C7 -9.2(3)
C3 C5 C6 C7 176.3(3)
C9 C5 C6 C7' 10.3(5)
C3 C5 C6 C7' -164.2(5)
F1 C6 C7 F3 -95.2(4)
F2 C6 C7 F3 20.9(5)
C5 C6 C7 F3 142.8(3)
C7' C6 C7 F3 45.2(10)
F1 C6 C7 F4 25.9(4)
F2 C6 C7 F4 142.0(3)
C5 C6 C7 F4 -96.1(3)
C7' C6 C7 F4 166.3(11)
F1 C6 C7 C8 140.1(3)
F2 C6 C7 C8 -103.8(3)
C5 C6 C7 C8 18.0(3)
C7' C6 C7 C8 -79.5(10)
F3 C7 C8 F5 88.4(5)
F4 C7 C8 F5 -31.1(4)
C6 C7 C8 F5 -147.2(3)
F3 C7 C8 F6 -26.5(5)
F4 C7 C8 F6 -146.0(3)
C6 C7 C8 F6 97.9(3)
F3 C7 C8 C9 -144.9(4)
F4 C7 C8 C9 95.6(3)
C6 C7 C8 C9 -20.5(4)
F3 C7 C8 C7' -44.8(10)
F4 C7 C8 C7' -164.3(11)
C6 C7 C8 C7' 79.6(10)
C3 C5 C9 C10 -11.3(5)
C6 C5 C9 C10 175.0(3)
C3 C5 C9 C8 169.5(3)
C6 C5 C9 C8 -4.2(3)
F5 C8 C9 C5 140.8(3)
F6 C8 C9 C5 -101.3(3)
C7 C8 C9 C5 16.0(4)
C7' C8 C9 C5 -3.7(5)
F5 C8 C9 C10 -38.5(4)
F6 C8 C9 C10 79.4(3)
C7 C8 C9 C10 -163.3(3)
C7' C8 C9 C10 177.0(5)
C5 C9 C10 C11 -41.3(4)
C8 C9 C10 C11 137.8(3)
C5 C9 C10 C13 142.7(3)
C8 C9 C10 C13 -38.2(4)
C13 C10 C11 S2 -1.5(3)
C9 C10 C11 S2 -177.9(2)
C13 C10 C11 S4 178.00(19)
C9 C10 C11 S4 1.6(4)
C12 S2 C11 C10 1.0(2)
C12 S2 C11 S4 -178.51(18)
C17 S4 C11 C10 -160.0(2)
C17 S4 C11 S2 19.5(2)
C11 S2 C12 C13 -0.3(2)
C11 S2 C12 C15 176.7(3)
C15 C12 C13 C10 -177.4(3)
S2 C12 C13 C10 -0.6(3)
C11 C10 C13 C12 1.4(3)
C9 C10 C13 C12 177.8(2)
C2 C1 C14 O1 174.5(4)
S1 C1 C14 O1 -2.0(6)
C13 C12 C15 O2 180.0(4)
S2 C12 C15 O2 3.4(5)
F5 C8 C7' F4' -12.0(12)
F6 C8 C7' F4' -120.0(10)
C9 C8 C7' F4' 128.6(10)
C7 C8 C7' F4' 42.7(11)
F5 C8 C7' F3' 113.4(7)
F6 C8 C7' F3' 5.4(7)
C9 C8 C7' F3' -106.0(7)
C7 C8 C7' F3' 168.0(14)
F5 C8 C7' C6 -131.2(5)
F6 C8 C7' C6 120.7(5)
C9 C8 C7' C6 9.3(7)
C7 C8 C7' C6 -76.6(10)
F1 C6 C7' F4' -0.8(12)
F2 C6 C7' F4' 111.2(10)
C5 C6 C7' F4' -134.5(10)
C7 C6 C7' F4' -46.4(12)
F1 C6 C7' F3' -131.7(8)
F2 C6 C7' F3' -19.7(9)
C5 C6 C7' F3' 94.7(9)
C7 C6 C7' F3' -177.3(15)
F1 C6 C7' C8 122.1(5)
F2 C6 C7' C8 -125.8(5)
C5 C6 C7' C8 -11.5(7)
C7 C6 C7' C8 76.6(10)
